data_4326435
loop_
_publ_author_name
'Steven J. Kraft'
'Ursula J. Williams'
'Scott R. Daly'
'Eric J. Schelter'
'Stosh A. Kozimor'
'Kevin S. Boland'
'James M. Kikkawa'
'William P. Forrest'
'Christin N. Christensen'
'Daniel E. Schwarz'
'Phillip E. Fanwick'
'David L. Clark'
'Steve D. Conradson'
'Suzanne C. Bart'

_publ_contact_author_address
;    Department of Chemistry
     Purdue University
     560 Oval Dr.
     W. Lafayette
     IN 47907-2084
     USA
;
_publ_contact_author_email pfanwick@purdue.edu
_publ_contact_author_fax 1(765)4940239
_publ_contact_author_name 'Fanwick, Phillip E.'
_publ_contact_author_phone 1(765)4944572
_publ_section_title
;
 Synthesis, Characterization, and Multielectron Reduction Chemistry of
 Uranium Supported by Redox-Active \a-Diimine Ligands
;
_journal_name_full 'Inorganic Chemistry'
_journal_page_first 9838
_journal_page_last 9848
_journal_paper_doi 10.1021/ic2002805
_journal_volume 50
_journal_year 2011
_chemical_formula_moiety 'C45 H59 I1 N4 U1'
_chemical_formula_sum 'C45 H59 I N4 U'
_chemical_formula_weight 1020.93
_chemical_name_systematic ' ?'
_space_group_IT_number 14
_symmetry_cell_setting monoclinic
_symmetry_space_group_name_Hall '-P 2yn'
_symmetry_space_group_name_H-M 'P 1 21/n 1'
_atom_type_scat_source 'International Tables for Crystallography (Vol C)'
_audit_creation_date 30-03-11
_audit_creation_method 'SHELXL and local programs'
_cell_angle_alpha 90.00
_cell_angle_beta 94.674(9)
_cell_angle_gamma 90.00
_cell_formula_units_Z 4
_cell_length_a 13.4755(15)
_cell_length_b 11.0385(13)
_cell_length_c 28.420(4)
_cell_measurement_reflns_used 7465
_cell_measurement_temperature 150.0(2)
_cell_measurement_theta_max 67
_cell_measurement_theta_min 1
_cell_volume 4213.4(9)
_computing_cell_refinement 'DENZO/SCALEPACK (Otwinowski & Minor, 1996)'
_computing_data_collection 'CrystalClear(Rigaku, 2001)'
_computing_data_reduction 'DENZO/SCALEPACK (Otwinowski & Minor, 1996)'
_computing_molecular_graphics
;
    ORTEP (Johnson, 1976)
    PLATON (Spek, 2003)
;
_computing_publication_material 'SHELX97(Sheldrick, 2008) and local programs'
_computing_structure_refinement 'SHELX97 (Sheldrick, 2008)'
_computing_structure_solution
;
 PATTY (DIRDIF, Beurskins, 2008)
;
_diffrn_ambient_temperature 150.0(2)
_diffrn_measured_fraction_theta_full 0.9790
_diffrn_measured_fraction_theta_max 0.9790
_diffrn_measurement_details
;
Data were collected on a Rigaku Rapid which has a quarter 
chi circle and a 200 degree curved image plate at a fixed 
distance of 127.4mm.  Strategy was optimized using the 
CrystalClear software.  The completeness is the best 
that can be obtained with this geometry. The missing data are not cusp 
data but mostly high angle data.
Also the use of HKL2000/SCALEPACK lowers the number 
of observed data as inconsistent equivalents are removed 
from the data set and not included in the collected total
;
_diffrn_measurement_device_type Rigaku_Rapid_II
_diffrn_measurement_method \w
_diffrn_radiation_monochromator 'confocal optics'
_diffrn_radiation_type CU-K\a
_diffrn_radiation_wavelength 1.54184
_diffrn_reflns_av_R_equivalents 0.0700
_diffrn_reflns_av_sigmaI/netI 0.0347
_diffrn_reflns_limit_h_max 16
_diffrn_reflns_limit_h_min 0
_diffrn_reflns_limit_k_max 13
_diffrn_reflns_limit_k_min 0
_diffrn_reflns_limit_l_max 33
_diffrn_reflns_limit_l_min -33
_diffrn_reflns_number 35507
_diffrn_reflns_theta_full 57.5
_diffrn_reflns_theta_max 67.04
_diffrn_reflns_theta_min 1.56
_diffrn_standards_number 0
_exptl_absorpt_coefficient_mu 17.740
_exptl_absorpt_correction_T_max 0.5873
_exptl_absorpt_correction_T_min 0.5367
_exptl_absorpt_correction_type multi-scan
_exptl_absorpt_process_details 'SCALEPACK (Otwinowski & Minor, 1997)'
_exptl_crystal_colour colorless
_exptl_crystal_density_diffrn 1.609
_exptl_crystal_description needle
_exptl_crystal_F_000 2008
_exptl_crystal_size_max 0.20
_exptl_crystal_size_mid 0.10
_exptl_crystal_size_min 0.03
_refine_diff_density_max 1.43
_refine_diff_density_min -0.88
_refine_ls_d_res_high 0.91
_refine_ls_extinction_method none
_refine_ls_goodness_of_fit_ref 1.088
_refine_ls_hydrogen_treatment constr
_refine_ls_matrix_type full
_refine_ls_number_parameters 477
_refine_ls_number_reflns 5642
_refine_ls_number_restraints 0
_refine_ls_R_factor_all 0.096
_refine_ls_R_factor_gt 0.068
_refine_ls_shift/su_max 0.000
_refine_ls_structure_factor_coef Fsqd
_refine_ls_weighting_details 'w=1/[\s^2^(Fo^2^)+(0.0809P)^2^+56.4355P] where P=(Fo^2^+2Fc^2^)/3'
_refine_ls_weighting_scheme calc
_refine_ls_wR_factor_gt 0.170
_refine_ls_wR_factor_ref 0.192
_reflns_number_gt 4130
_reflns_number_total 5642
_reflns_threshold_expression >2.0\s(I)
_cod_data_source_file ic2002805_si_003.cif
_cod_data_source_block SKC126
_cod_original_formula_sum 'C45 H59 I1 N4 U1'
_cod_database_code 4326435

loop_
_symmetry_equiv_pos_as_xyz
'x, y, z'
'-x+1/2, y+1/2, -z+1/2'
'-x, -y, -z'
'x-1/2, -y-1/2, z-1/2'

loop_
_atom_site_label
_atom_site_fract_x
_atom_site_fract_y
_atom_site_fract_z
_atom_site_U_iso_or_equiv
_atom_site_adp_type
_atom_site_occupancy
_atom_site_symmetry_multiplicity
_atom_site_calc_flag
_atom_site_refinement_flags
U1 0.05283(5) 0.15773(5) 0.339478(18) 0.0713(3) Uani 1 1 d .
I1 0.03586(10) 0.19429(13) 0.23325(4) 0.0970(5) Uani 1 1 d .
N11 0.2186(9) 0.0684(11) 0.3646(4) 0.061(3) Uani 1 1 d .
N14 0.0494(10) -0.0492(12) 0.3537(5) 0.070(3) Uani 1 1 d .
N21 -0.0878(10) 0.2107(12) 0.3678(5) 0.073(4) Uani 1 1 d .
N24 0.0912(11) 0.3408(12) 0.3726(5) 0.076(4) Uani 1 1 d .
C12 0.2277(12) -0.0480(17) 0.3683(5) 0.073(5) Uani 1 1 d .
C13 0.1360(15) -0.1230(17) 0.3604(7) 0.089(5) Uani 1 1 d .
C22 -0.0843(14) 0.3314(15) 0.3521(6) 0.075(5) Uani 1 1 d .
C23 0.0042(14) 0.3922(16) 0.3541(5) 0.072(4) Uani 1 1 d .
C111 0.3066(13) 0.1402(15) 0.3743(6) 0.074(5) Uani 1 1 d .
C112 0.3276(13) 0.1913(14) 0.4198(6) 0.069(4) Uani 1 1 d .
C113 0.4128(13) 0.2589(15) 0.4283(6) 0.073(5) Uani 1 1 d .
C114 0.4759(12) 0.2822(15) 0.3935(6) 0.071(4) Uani 1 1 d .
C115 0.4499(14) 0.2336(18) 0.3502(7) 0.086(5) Uani 1 1 d .
C116 0.3687(14) 0.1620(16) 0.3391(5) 0.075(5) Uani 1 1 d .
C117 0.2602(13) 0.1635(15) 0.4584(6) 0.076(5) Uani 1 1 d .
C118 0.5656(13) 0.3637(16) 0.4019(7) 0.085(5) Uani 1 1 d .
C119 0.3474(15) 0.1116(17) 0.2896(6) 0.092(6) Uani 1 1 d .
C121 0.3243(17) -0.111(2) 0.3787(10) 0.141(10) Uani 1 1 d .
C131 0.1310(17) -0.222(2) 0.3961(7) 0.116(8) Uani 1 1 d .
C132 0.156(2) -0.197(2) 0.3113(8) 0.131(9) Uani 1 1 d .
C141 -0.0421(14) -0.1073(14) 0.3586(6) 0.071(4) Uani 1 1 d .
C142 -0.1002(13) -0.1642(16) 0.3191(6) 0.074(5) Uani 1 1 d .
C143 -0.1856(14) -0.2267(17) 0.3267(6) 0.084(5) Uani 1 1 d .
C144 -0.2203(13) -0.2397(16) 0.3715(6) 0.075(5) Uani 1 1 d .
C145 -0.1673(13) -0.1835(15) 0.4083(5) 0.070(4) Uani 1 1 d .
C146 -0.0822(14) -0.1142(14) 0.4029(6) 0.074(5) Uani 1 1 d .
C147 -0.0676(14) -0.1505(18) 0.2699(6) 0.090(6) Uani 1 1 d .
C148 -0.3139(14) -0.3130(17) 0.3769(7) 0.093(6) Uani 1 1 d .
C149 -0.0318(12) -0.0544(16) 0.4454(5) 0.077(5) Uani 1 1 d .
C211 -0.1810(12) 0.1595(14) 0.3822(6) 0.065(4) Uani 1 1 d .
C212 -0.2474(13) 0.0946(19) 0.3518(7) 0.086(5) Uani 1 1 d .
C213 -0.3299(13) 0.0415(17) 0.3719(8) 0.091(6) Uani 1 1 d .
C214 -0.3459(16) 0.051(2) 0.4193(8) 0.096(6) Uani 1 1 d .
C215 -0.2806(17) 0.1226(19) 0.4466(8) 0.099(7) Uani 1 1 d .
C216 -0.1961(15) 0.1760(15) 0.4306(6) 0.083(5) Uani 1 1 d .
C217 -0.2380(14) 0.0872(19) 0.3001(6) 0.093(6) Uani 1 1 d .
C218 -0.4335(15) -0.014(2) 0.4379(9) 0.122(8) Uani 1 1 d .
C219 -0.1311(16) 0.2578(16) 0.4610(6) 0.092(6) Uani 1 1 d .
C221 -0.1791(13) 0.3843(17) 0.3266(7) 0.092(6) Uani 1 1 d .
C231 0.0075(18) 0.5148(18) 0.3301(8) 0.121(8) Uani 1 1 d .
C241 0.1729(14) 0.4156(17) 0.3896(6) 0.077(5) Uani 1 1 d .
C242 0.1797(13) 0.4522(15) 0.4376(6) 0.076(5) Uani 1 1 d .
C243 0.2596(14) 0.5165(18) 0.4557(7) 0.088(5) Uani 1 1 d .
C244 0.3353(14) 0.5545(16) 0.4275(6) 0.081(5) Uani 1 1 d .
C245 0.3221(14) 0.5219(16) 0.3806(7) 0.083(5) Uani 1 1 d .
C246 0.2461(14) 0.4486(15) 0.3608(6) 0.072(4) Uani 1 1 d .
C247 0.0962(15) 0.4190(19) 0.4676(7) 0.103(6) Uani 1 1 d .
C248 0.4217(15) 0.6258(18) 0.4476(7) 0.099(6) Uani 1 1 d .
C249 0.2431(14) 0.4192(19) 0.3094(6) 0.093(6) Uani 1 1 d .
H113 0.4287 0.2907 0.4591 0.087 Uiso 1 1 calc R
H115 0.4917 0.2510 0.3258 0.103 Uiso 1 1 calc R
H11A 0.2630 0.0767 0.4655 0.114 Uiso 1 1 calc R
H11B 0.1917 0.1863 0.4479 0.114 Uiso 1 1 calc R
H11C 0.2822 0.2096 0.4868 0.114 Uiso 1 1 calc R
H11D 0.6258 0.3191 0.3952 0.128 Uiso 1 1 calc R
H11E 0.5715 0.3906 0.4349 0.128 Uiso 1 1 calc R
H11F 0.5578 0.4345 0.3811 0.128 Uiso 1 1 calc R
H11G 0.4031 0.1307 0.2707 0.137 Uiso 1 1 calc R
H11H 0.2862 0.1480 0.2749 0.137 Uiso 1 1 calc R
H11I 0.3393 0.0235 0.2913 0.137 Uiso 1 1 calc R
H12A 0.3778 -0.0617 0.3670 0.212 Uiso 1 1 calc R
H12B 0.3222 -0.1899 0.3630 0.212 Uiso 1 1 calc R
H12C 0.3369 -0.1218 0.4128 0.212 Uiso 1 1 calc R
H13A 0.1344 -0.1868 0.4279 0.174 Uiso 1 1 calc R
H13B 0.1870 -0.2776 0.3937 0.174 Uiso 1 1 calc R
H13C 0.0682 -0.2664 0.3901 0.174 Uiso 1 1 calc R
H13D 0.1029 -0.2573 0.3048 0.196 Uiso 1 1 calc R
H13E 0.2203 -0.2378 0.3152 0.196 Uiso 1 1 calc R
H13F 0.1551 -0.1396 0.2850 0.196 Uiso 1 1 calc R
H143 -0.2226 -0.2626 0.3005 0.101 Uiso 1 1 calc R
H145 -0.1894 -0.1919 0.4390 0.084 Uiso 1 1 calc R
H14A -0.0414 -0.2280 0.2594 0.135 Uiso 1 1 calc R
H14B -0.0154 -0.0886 0.2699 0.135 Uiso 1 1 calc R
H14C -0.1246 -0.1261 0.2484 0.135 Uiso 1 1 calc R
H14D -0.3006 -0.3987 0.3710 0.140 Uiso 1 1 calc R
H14E -0.3674 -0.2843 0.3543 0.140 Uiso 1 1 calc R
H14F -0.3340 -0.3035 0.4091 0.140 Uiso 1 1 calc R
H14G -0.0775 -0.0514 0.4705 0.116 Uiso 1 1 calc R
H14H -0.0126 0.0282 0.4373 0.116 Uiso 1 1 calc R
H14I 0.0277 -0.1006 0.4564 0.116 Uiso 1 1 calc R
H213 -0.3767 -0.0027 0.3518 0.109 Uiso 1 1 calc R
H215 -0.2942 0.1367 0.4784 0.119 Uiso 1 1 calc R
H21A -0.2588 0.1643 0.2852 0.140 Uiso 1 1 calc R
H21B -0.2804 0.0218 0.2865 0.140 Uiso 1 1 calc R
H21C -0.1685 0.0708 0.2943 0.140 Uiso 1 1 calc R
H21D -0.4339 -0.0988 0.4277 0.183 Uiso 1 1 calc R
H21E -0.4954 0.0254 0.4255 0.183 Uiso 1 1 calc R
H21F -0.4280 -0.0104 0.4724 0.183 Uiso 1 1 calc R
H21G -0.1556 0.2621 0.4925 0.138 Uiso 1 1 calc R
H21H -0.1318 0.3389 0.4470 0.138 Uiso 1 1 calc R
H21I -0.0628 0.2263 0.4636 0.138 Uiso 1 1 calc R
H22A -0.1822 0.4714 0.3329 0.138 Uiso 1 1 calc R
H22B -0.2376 0.3444 0.3380 0.138 Uiso 1 1 calc R
H22C -0.1782 0.3708 0.2925 0.138 Uiso 1 1 calc R
H23A -0.0044 0.5044 0.2958 0.182 Uiso 1 1 calc R
H23B 0.0731 0.5517 0.3374 0.182 Uiso 1 1 calc R
H23C -0.0440 0.5675 0.3414 0.182 Uiso 1 1 calc R
H243 0.2648 0.5366 0.4883 0.106 Uiso 1 1 calc R
H245 0.3688 0.5520 0.3602 0.099 Uiso 1 1 calc R
H24A 0.0738 0.3362 0.4601 0.154 Uiso 1 1 calc R
H24B 0.0406 0.4753 0.4612 0.154 Uiso 1 1 calc R
H24C 0.1201 0.4238 0.5011 0.154 Uiso 1 1 calc R
H24D 0.4705 0.5714 0.4640 0.148 Uiso 1 1 calc R
H24E 0.3994 0.6854 0.4700 0.148 Uiso 1 1 calc R
H24F 0.4525 0.6679 0.4221 0.148 Uiso 1 1 calc R
H24G 0.3043 0.4482 0.2967 0.140 Uiso 1 1 calc R
H24H 0.1855 0.4588 0.2927 0.140 Uiso 1 1 calc R
H24I 0.2377 0.3313 0.3051 0.140 Uiso 1 1 calc R

loop_
_atom_site_aniso_label
_atom_site_aniso_U_11
_atom_site_aniso_U_22
_atom_site_aniso_U_33
_atom_site_aniso_U_12
_atom_site_aniso_U_13
_atom_site_aniso_U_23
U1 0.0925(5) 0.0739(4) 0.0500(4) 0.0129(3) 0.0220(3) 0.0050(3)
I1 0.1141(10) 0.1250(11) 0.0534(7) -0.0074(8) 0.0163(6) 0.0087(6)
N11 0.061(8) 0.050(8) 0.071(8) 0.020(6) 0.006(6) -0.007(6)
N14 0.066(8) 0.067(9) 0.077(9) -0.005(7) 0.008(7) -0.008(7)
N21 0.081(9) 0.061(8) 0.080(9) 0.008(7) 0.022(7) -0.005(7)
N24 0.088(10) 0.067(9) 0.075(9) 0.022(8) 0.014(8) 0.019(7)
C12 0.070(11) 0.090(14) 0.060(10) 0.011(10) 0.008(8) -0.015(9)
C13 0.098(14) 0.072(12) 0.092(14) 0.005(11) -0.012(11) -0.009(10)
C22 0.099(13) 0.065(11) 0.065(10) 0.034(10) 0.019(9) 0.019(8)
C23 0.082(12) 0.080(12) 0.055(10) -0.007(10) 0.010(9) 0.003(8)
C111 0.074(11) 0.071(11) 0.080(12) -0.009(9) 0.025(9) -0.012(9)
C112 0.084(12) 0.063(10) 0.058(10) 0.007(9) -0.003(8) -0.006(8)
C113 0.078(12) 0.076(12) 0.062(10) 0.021(10) -0.008(9) -0.017(9)
C114 0.069(11) 0.070(11) 0.075(11) -0.002(9) 0.010(9) -0.012(9)
C115 0.080(13) 0.092(14) 0.087(14) 0.001(11) 0.018(10) -0.006(11)
C116 0.088(12) 0.087(12) 0.051(9) 0.007(10) 0.021(9) -0.007(9)
C117 0.090(12) 0.070(11) 0.070(11) -0.017(9) 0.013(9) 0.017(9)
C118 0.078(11) 0.090(13) 0.089(13) -0.012(10) 0.015(10) 0.000(10)
C119 0.119(15) 0.091(13) 0.070(11) -0.020(12) 0.035(11) -0.016(10)
C121 0.113(18) 0.098(17) 0.22(3) 0.016(15) 0.047(18) 0.013(18)
C131 0.130(18) 0.114(17) 0.110(16) 0.030(14) 0.052(14) 0.049(14)
C132 0.16(2) 0.107(17) 0.13(2) 0.020(16) 0.020(17) -0.038(15)
C141 0.100(13) 0.053(9) 0.060(10) 0.016(9) 0.006(9) -0.003(8)
C142 0.071(11) 0.089(13) 0.064(10) 0.008(10) 0.010(8) -0.019(9)
C143 0.082(13) 0.091(13) 0.080(13) 0.008(11) 0.003(10) -0.034(10)
C144 0.085(12) 0.074(12) 0.066(11) 0.002(9) 0.007(9) -0.006(9)
C145 0.091(12) 0.073(11) 0.048(9) 0.016(10) 0.013(8) 0.010(8)
C146 0.096(13) 0.054(10) 0.073(12) 0.007(9) 0.020(10) -0.003(8)
C147 0.080(12) 0.117(16) 0.075(12) -0.007(11) 0.027(9) -0.022(11)
C148 0.089(13) 0.087(14) 0.106(15) -0.006(11) 0.023(11) 0.004(11)
C149 0.084(11) 0.080(12) 0.066(10) 0.023(9) -0.010(9) -0.009(9)
C211 0.065(10) 0.066(10) 0.067(10) 0.021(9) 0.019(8) 0.014(8)
C212 0.068(11) 0.103(14) 0.087(14) 0.015(11) 0.008(10) 0.019(11)
C213 0.073(12) 0.081(13) 0.118(17) 0.003(10) 0.002(11) 0.028(11)
C214 0.101(15) 0.091(15) 0.100(16) 0.020(12) 0.033(13) 0.043(13)
C215 0.115(17) 0.085(14) 0.105(16) 0.029(13) 0.054(14) 0.001(12)
C216 0.114(15) 0.063(11) 0.078(12) 0.016(10) 0.051(11) 0.020(9)
C217 0.093(13) 0.110(15) 0.075(13) 0.003(12) -0.009(10) 0.010(11)
C218 0.090(14) 0.115(17) 0.17(2) 0.007(13) 0.049(14) 0.038(16)
C219 0.137(17) 0.065(12) 0.076(12) -0.015(12) 0.020(11) -0.004(10)
C221 0.088(13) 0.085(13) 0.100(14) 0.012(10) -0.007(11) 0.027(11)
C231 0.147(19) 0.074(14) 0.15(2) 0.015(13) 0.034(16) 0.052(13)
C241 0.081(12) 0.081(12) 0.070(11) 0.009(10) 0.009(10) -0.001(9)
C242 0.071(11) 0.070(11) 0.089(13) 0.009(9) 0.017(10) -0.013(9)
C243 0.085(13) 0.099(14) 0.080(12) 0.019(11) 0.005(10) -0.021(11)
C244 0.097(14) 0.075(12) 0.071(12) 0.017(10) 0.009(10) -0.006(9)
C245 0.096(13) 0.071(12) 0.085(13) 0.008(11) 0.026(11) 0.017(10)
C246 0.087(12) 0.062(11) 0.068(11) 0.001(9) 0.018(9) 0.004(8)
C247 0.106(15) 0.106(16) 0.101(15) 0.010(12) 0.041(12) -0.029(12)
C248 0.100(14) 0.088(14) 0.107(15) -0.016(12) 0.004(12) -0.012(12)
C249 0.104(14) 0.112(15) 0.065(11) -0.017(12) 0.015(10) 0.015(11)

loop_
_atom_type_symbol
_atom_type_radius_bond
U 1.42
I 1.33
N 0.75
C 0.77
H 0.32

loop_
_geom_angle_atom_site_label_1
_geom_angle_atom_site_label_2
_geom_angle_atom_site_label_3
_geom_angle
N21 U1 N24 77.6(5)
N21 U1 N14 99.7(5)
N24 U1 N14 144.2(5)
N21 U1 N11 141.3(5)
N24 U1 N11 93.7(5)
N14 U1 N11 65.9(4)
N21 U1 C22 31.2(5)
N24 U1 C22 56.6(6)
N14 U1 C22 130.6(5)
N11 U1 C22 148.0(5)
N21 U1 C23 57.5(5)
N24 U1 C23 30.3(5)
N14 U1 C23 154.8(5)
N11 U1 C23 123.8(5)
C22 U1 C23 29.2(5)
N21 U1 I1 109.4(4)
N24 U1 I1 106.9(3)
N14 U1 I1 107.6(3)
N11 U1 I1 109.3(3)
C22 U1 I1 92.4(3)
C23 U1 I1 91.5(3)
C12 N11 C111 117.4(13)
C12 N11 U1 119.6(11)
C111 N11 U1 123.0(10)
C141 N14 C13 116.2(14)
C141 N14 U1 119.8(10)
C13 N14 U1 124.0(11)
C22 N21 C211 120.3(13)
C22 N21 U1 94.9(10)
C211 N21 U1 141.6(10)
C23 N24 C241 120.2(14)
C23 N24 U1 92.9(11)
C241 N24 U1 142.9(11)
N11 C12 C121 123.8(17)
N11 C12 C13 117.8(15)
C121 C12 C13 118.4(18)
N14 C13 C12 111.3(15)
N14 C13 C131 115.3(18)
C12 C13 C131 112.7(17)
N14 C13 C132 110.7(16)
C12 C13 C132 102.4(17)
C131 C13 C132 103.3(17)
C23 C22 N21 120.2(15)
C23 C22 C221 121.6(15)
N21 C22 C221 117.6(17)
C23 C22 U1 75.5(10)
N21 C22 U1 53.9(7)
C221 C22 U1 139.3(13)
C22 C23 N24 122.0(16)
C22 C23 C231 118.5(17)
N24 C23 C231 119.1(17)
C22 C23 U1 75.3(10)
N24 C23 U1 56.8(9)
C231 C23 U1 140.0(13)
C116 C111 C112 120.4(16)
C116 C111 N11 119.9(15)
C112 C111 N11 119.7(14)
C113 C112 C111 118.5(16)
C113 C112 C117 121.7(15)
C111 C112 C117 119.6(15)
C112 C113 C114 122.0(15)
C112 C113 H113 119.00
C114 C113 H113 119.00
C115 C114 C113 116.4(16)
C115 C114 C118 121.5(16)
C113 C114 C118 121.9(16)
C114 C115 C116 125.5(17)
C114 C115 H115 117.20
C116 C115 H115 117.20
C115 C116 C111 117.0(16)
C115 C116 C119 121.0(15)
C111 C116 C119 121.9(17)
C112 C117 H11A 109.50
C112 C117 H11B 109.50
H11A C117 H11B 109.50
C112 C117 H11C 109.50
H11A C117 H11C 109.50
H11B C117 H11C 109.50
C114 C118 H11D 109.50
C114 C118 H11E 109.50
H11D C118 H11E 109.50
C114 C118 H11F 109.50
H11D C118 H11F 109.50
H11E C118 H11F 109.50
C116 C119 H11G 109.50
C116 C119 H11H 109.50
H11G C119 H11H 109.50
C116 C119 H11I 109.50
H11G C119 H11I 109.50
H11H C119 H11I 109.50
C12 C121 H12A 109.50
C12 C121 H12B 109.50
H12A C121 H12B 109.50
C12 C121 H12C 109.50
H12A C121 H12C 109.50
H12B C121 H12C 109.50
C13 C131 H13A 109.50
C13 C131 H13B 109.50
H13A C131 H13B 109.50
C13 C131 H13C 109.50
H13A C131 H13C 109.50
H13B C131 H13C 109.50
C13 C132 H13D 109.50
C13 C132 H13E 109.50
H13D C132 H13E 109.50
C13 C132 H13F 109.50
H13D C132 H13F 109.50
H13E C132 H13F 109.50
N14 C141 C146 121.1(15)
N14 C141 C142 122.6(15)
C146 C141 C142 116.2(17)
C143 C142 C141 120.0(16)
C143 C142 C147 120.5(16)
C141 C142 C147 119.5(16)
C142 C143 C144 122.8(16)
C142 C143 H143 118.60
C144 C143 H143 118.60
C145 C144 C143 117.2(17)
C145 C144 C148 123.5(16)
C143 C144 C148 119.4(16)
C144 C145 C146 123.2(15)
C144 C145 H145 118.40
C146 C145 H145 118.40
C145 C146 C141 120.4(16)
C145 C146 C149 118.5(15)
C141 C146 C149 121.0(17)
C142 C147 H14A 109.50
C142 C147 H14B 109.50
H14A C147 H14B 109.50
C142 C147 H14C 109.50
H14A C147 H14C 109.50
H14B C147 H14C 109.50
C144 C148 H14D 109.50
C144 C148 H14E 109.50
H14D C148 H14E 109.50
C144 C148 H14F 109.50
H14D C148 H14F 109.50
H14E C148 H14F 109.50
C146 C149 H14G 109.50
C146 C149 H14H 109.50
H14G C149 H14H 109.50
C146 C149 H14I 109.50
H14G C149 H14I 109.50
H14H C149 H14I 109.50
C212 C211 C216 122.2(16)
C212 C211 N21 123.2(15)
C216 C211 N21 114.6(16)
C211 C212 C213 116.7(18)
C211 C212 C217 122.7(17)
C213 C212 C217 120.5(19)
C214 C213 C212 123(2)
C214 C213 H213 118.30
C212 C213 H213 118.30
C215 C214 C213 116.6(19)
C215 C214 C218 124(2)
C213 C214 C218 120(2)
C214 C215 C216 124(2)
C214 C215 H215 117.90
C216 C215 H215 117.90
C215 C216 C211 117(2)
C215 C216 C219 121.8(18)
C211 C216 C219 121.1(16)
C212 C217 H21A 109.50
C212 C217 H21B 109.50
H21A C217 H21B 109.50
C212 C217 H21C 109.50
H21A C217 H21C 109.50
H21B C217 H21C 109.50
C214 C218 H21D 109.50
C214 C218 H21E 109.50
H21D C218 H21E 109.50
C214 C218 H21F 109.50
H21D C218 H21F 109.50
H21E C218 H21F 109.50
C216 C219 H21G 109.50
C216 C219 H21H 109.50
H21G C219 H21H 109.50
C216 C219 H21I 109.50
H21G C219 H21I 109.50
H21H C219 H21I 109.50
C22 C221 H22A 109.50
C22 C221 H22B 109.50
H22A C221 H22B 109.50
C22 C221 H22C 109.50
H22A C221 H22C 109.50
H22B C221 H22C 109.50
C23 C231 H23A 109.50
C23 C231 H23B 109.50
H23A C231 H23B 109.50
C23 C231 H23C 109.50
H23A C231 H23C 109.50
H23B C231 H23C 109.50
C246 C241 C242 120.0(17)
C246 C241 N24 121.4(16)
C242 C241 N24 118.5(16)
C243 C242 C241 120.1(17)
C243 C242 C247 121.1(17)
C241 C242 C247 118.7(17)
C242 C243 C244 121.8(17)
C242 C243 H243 119.10
C244 C243 H243 119.10
C245 C244 C243 115.5(18)
C245 C244 C248 123.2(18)
C243 C244 C248 121.3(17)
C244 C245 C246 125.2(17)
C244 C245 H245 117.40
C246 C245 H245 117.40
C241 C246 C245 117.0(16)
C241 C246 C249 123.9(17)
C245 C246 C249 118.8(16)
C242 C247 H24A 109.50
C242 C247 H24B 109.50
H24A C247 H24B 109.50
C242 C247 H24C 109.50
H24A C247 H24C 109.50
H24B C247 H24C 109.50
C244 C248 H24D 109.50
C244 C248 H24E 109.50
H24D C248 H24E 109.50
C244 C248 H24F 109.50
H24D C248 H24F 109.50
H24E C248 H24F 109.50
C246 C249 H24G 109.50
C246 C249 H24H 109.50
H24G C249 H24H 109.50
C246 C249 H24I 109.50
H24G C249 H24I 109.50
H24H C249 H24I 109.50

loop_
_geom_bond_atom_site_label_1
_geom_bond_atom_site_label_2
_geom_bond_distance
U1 N21 2.197(13)
U1 N24 2.272(15)
U1 N14 2.320(14)
U1 N11 2.492(11)
U1 C22 2.708(15)
U1 C23 2.710(18)
U1 I1 3.0359(13)
N11 C12 1.30(2)
N11 C111 1.43(2)
N14 C141 1.41(2)
N14 C13 1.42(2)
N21 C22 1.41(2)
N21 C211 1.47(2)
N24 C23 1.37(2)
N24 C241 1.43(2)
C12 C121 1.48(3)
C12 C13 1.49(2)
C13 C131 1.50(3)
C13 C132 1.66(3)
C22 C23 1.37(2)
C22 C221 1.53(2)
C23 C231 1.52(2)
C111 C116 1.38(2)
C111 C112 1.42(2)
C112 C113 1.37(2)
C112 C117 1.51(2)
C113 C114 1.38(2)
C113 H113 0.9500
C114 C115 1.36(2)
C114 C118 1.51(2)
C115 C116 1.37(2)
C115 H115 0.9500
C116 C119 1.52(2)
C117 H11A 0.9800
C117 H11B 0.9800
C117 H11C 0.9800
C118 H11D 0.9800
C118 H11E 0.9800
C118 H11F 0.9800
C119 H11G 0.9800
C119 H11H 0.9800
C119 H11I 0.9800
C121 H12A 0.9800
C121 H12B 0.9800
C121 H12C 0.9800
C131 H13A 0.9800
C131 H13B 0.9800
C131 H13C 0.9800
C132 H13D 0.9800
C132 H13E 0.9800
C132 H13F 0.9800
C141 C146 1.41(2)
C141 C142 1.46(2)
C142 C143 1.37(2)
C142 C147 1.51(2)
C143 C144 1.40(2)
C143 H143 0.9500
C144 C145 1.37(2)
C144 C148 1.52(2)
C145 C146 1.40(2)
C145 H145 0.9500
C146 C149 1.49(2)
C147 H14A 0.9800
C147 H14B 0.9800
C147 H14C 0.9800
C148 H14D 0.9800
C148 H14E 0.9800
C148 H14F 0.9800
C149 H14G 0.9800
C149 H14H 0.9800
C149 H14I 0.9800
C211 C212 1.39(2)
C211 C216 1.42(2)
C212 C213 1.42(2)
C212 C217 1.49(2)
C213 C214 1.39(3)
C213 H213 0.9500
C214 C215 1.38(3)
C214 C218 1.51(3)
C215 C216 1.39(3)
C215 H215 0.9500
C216 C219 1.49(3)
C217 H21A 0.9800
C217 H21B 0.9800
C217 H21C 0.9800
C218 H21D 0.9800
C218 H21E 0.9800
C218 H21F 0.9800
C219 H21G 0.9800
C219 H21H 0.9800
C219 H21I 0.9800
C221 H22A 0.9800
C221 H22B 0.9800
C221 H22C 0.9800
C231 H23A 0.9800
C231 H23B 0.9800
C231 H23C 0.9800
C241 C246 1.38(2)
C241 C242 1.42(2)
C242 C243 1.36(2)
C242 C247 1.51(2)
C243 C244 1.41(3)
C243 H243 0.9500
C244 C245 1.38(2)
C244 C248 1.48(2)
C245 C246 1.39(2)
C245 H245 0.9500
C246 C249 1.49(2)
C247 H24A 0.9800
C247 H24B 0.9800
C247 H24C 0.9800
C248 H24D 0.9800
C248 H24E 0.9800
C248 H24F 0.9800
C249 H24G 0.9800
C249 H24H 0.9800
C249 H24I 0.9800

loop_
_geom_torsion_atom_site_label_1
_geom_torsion_atom_site_label_2
_geom_torsion_atom_site_label_3
_geom_torsion_atom_site_label_4
_geom_torsion
N21 U1 N11 C12 82.4(13)
N24 U1 N11 C12 157.2(12)
N14 U1 N11 C12 7.7(11)
C22 U1 N11 C12 136.6(12)
C23 U1 N11 C12 161.0(11)
I1 U1 N11 C12 -93.5(11)
N21 U1 N11 C111 -99.0(13)
N24 U1 N11 C111 -24.2(12)
N14 U1 N11 C111 -173.7(12)
C22 U1 N11 C111 -44.8(15)
C23 U1 N11 C111 -20.4(13)
I1 U1 N11 C111 85.1(11)
N21 U1 N14 C141 23.0(12)
N24 U1 N14 C141 105.2(13)
N11 U1 N14 C141 165.2(12)
C22 U1 N14 C141 18.2(14)
C23 U1 N14 C141 46.6(18)
I1 U1 N14 C141 -91.0(11)
N21 U1 N14 C13 -153.4(13)
N24 U1 N14 C13 -71.2(16)
N11 U1 N14 C13 -11.1(12)
C22 U1 N14 C13 -158.2(12)
C23 U1 N14 C13 -129.8(15)
I1 U1 N14 C13 92.6(13)
N24 U1 N21 C22 43.5(10)
N14 U1 N21 C22 -172.9(10)
N11 U1 N21 C22 123.8(10)
C23 U1 N21 C22 18.7(9)
I1 U1 N21 C22 -60.2(10)
N24 U1 N21 C211 -159.1(18)
N14 U1 N21 C211 -15.5(18)
N11 U1 N21 C211 -78.8(19)
C22 U1 N21 C211 157(2)
C23 U1 N21 C211 176.1(19)
I1 U1 N21 C211 97.1(17)
N21 U1 N24 C23 -44.5(9)
N14 U1 N24 C23 -133.9(10)
N11 U1 N24 C23 173.7(9)
C22 U1 N24 C23 -19.2(9)
I1 U1 N24 C23 62.3(9)
N21 U1 N24 C241 161.2(19)
N14 U1 N24 C241 72(2)
N11 U1 N24 C241 19.4(18)
C22 U1 N24 C241 -174(2)
C23 U1 N24 C241 -154(2)
I1 U1 N24 C241 -92.0(18)
C111 N11 C12 C121 -5(3)
U1 N11 C12 C121 174.2(16)
C111 N11 C12 C13 177.3(14)
U1 N11 C12 C13 -4.0(19)
C141 N14 C13 C12 -163.3(14)
U1 N14 C13 C12 13(2)
C141 N14 C13 C131 -33(2)
U1 N14 C13 C131 143.2(15)
C141 N14 C13 C132 83(2)
U1 N14 C13 C132 -100.0(16)
N11 C12 C13 N14 -5(2)
C121 C12 C13 N14 176.6(18)
N11 C12 C13 C131 -136.5(17)
C121 C12 C13 C131 45(2)
N11 C12 C13 C132 113.2(17)
C121 C12 C13 C132 -65(2)
C211 N21 C22 C23 157.5(15)
U1 N21 C22 C23 -38.5(16)
C211 N21 C22 C221 -31(2)
U1 N21 C22 C221 132.7(13)
C211 N21 C22 U1 -163.9(16)
N21 U1 C22 C23 146.2(16)
N24 U1 C22 C23 19.9(9)
N14 U1 C22 C23 155.5(9)
N11 U1 C22 C23 44.7(14)
I1 U1 C22 C23 -88.8(9)
N24 U1 C22 N21 -126.3(11)
N14 U1 C22 N21 9.2(13)
N11 U1 C22 N21 -101.5(13)
C23 U1 C22 N21 -146.2(16)
I1 U1 C22 N21 124.9(10)
N21 U1 C22 C221 -92(2)
N24 U1 C22 C221 142(2)
N14 U1 C22 C221 -82.6(19)
N11 U1 C22 C221 166.7(16)
C23 U1 C22 C221 122(2)
I1 U1 C22 C221 33.1(19)
N21 C22 C23 N24 -2(2)
C221 C22 C23 N24 -173.3(15)
U1 C22 C23 N24 -33.8(14)
N21 C22 C23 C231 170.7(16)
C221 C22 C23 C231 0(3)
U1 C22 C23 C231 139.3(16)
N21 C22 C23 U1 31.3(13)
C221 C22 C23 U1 -139.5(16)
C241 N24 C23 C22 -157.6(16)
U1 N24 C23 C22 40.0(16)
C241 N24 C23 C231 29(2)
U1 N24 C23 C231 -133.1(15)
C241 N24 C23 U1 162.4(16)
N21 U1 C23 C22 -20.0(9)
N24 U1 C23 C22 -145.7(15)
N14 U1 C23 C22 -47.8(17)
N11 U1 C23 C22 -153.3(9)
I1 U1 C23 C22 92.2(9)
N21 U1 C23 N24 125.8(11)
N14 U1 C23 N24 97.9(14)
N11 U1 C23 N24 -7.6(11)
C22 U1 C23 N24 145.7(15)
I1 U1 C23 N24 -122.1(9)
N21 U1 C23 C231 -137(2)
N24 U1 C23 C231 97(2)
N14 U1 C23 C231 -164.9(19)
N11 U1 C23 C231 90(2)
C22 U1 C23 C231 -117(3)
I1 U1 C23 C231 -25(2)
C12 N11 C111 C116 86(2)
U1 N11 C111 C116 -92.8(16)
C12 N11 C111 C112 -96.0(18)
U1 N11 C111 C112 85.4(17)
C116 C111 C112 C113 -2(2)
N11 C111 C112 C113 179.5(14)
C116 C111 C112 C117 -178.2(16)
N11 C111 C112 C117 4(2)
C111 C112 C113 C114 3(2)
C117 C112 C113 C114 178.4(15)
C112 C113 C114 C115 -1(3)
C112 C113 C114 C118 175.6(16)
C113 C114 C115 C116 -2(3)
C118 C114 C115 C116 -178.1(17)
C114 C115 C116 C111 2(3)
C114 C115 C116 C119 -179.4(18)
C112 C111 C116 C115 0(3)
N11 C111 C116 C115 178.3(15)
C112 C111 C116 C119 -178.4(17)
N11 C111 C116 C119 0(3)
C13 N14 C141 C146 89.3(19)
U1 N14 C141 C146 -87.4(16)
C13 N14 C141 C142 -90.2(19)
U1 N14 C141 C142 93.1(16)
N14 C141 C142 C143 175.6(16)
C146 C141 C142 C143 -4(2)
N14 C141 C142 C147 -6(2)
C146 C141 C142 C147 174.2(15)
C141 C142 C143 C144 0(3)
C147 C142 C143 C144 -178.5(17)
C142 C143 C144 C145 2(3)
C142 C143 C144 C148 -178.3(17)
C143 C144 C145 C146 1(3)
C148 C144 C145 C146 -178.8(16)
C144 C145 C146 C141 -5(3)
C144 C145 C146 C149 178.4(15)
N14 C141 C146 C145 -172.9(14)
C142 C141 C146 C145 7(2)
N14 C141 C146 C149 3(2)
C142 C141 C146 C149 -177.1(14)
C22 N21 C211 C212 94.1(19)
U1 N21 C211 C212 -60(2)
C22 N21 C211 C216 -89.0(18)
U1 N21 C211 C216 117.4(17)
C216 C211 C212 C213 -2(2)
N21 C211 C212 C213 174.5(14)
C216 C211 C212 C217 173.6(16)
N21 C211 C212 C217 -10(3)
C211 C212 C213 C214 -1(3)
C217 C212 C213 C214 -176.4(18)
C212 C213 C214 C215 5(3)
C212 C213 C214 C218 -177.2(17)
C213 C214 C215 C216 -6(3)
C218 C214 C215 C216 175.6(18)
C214 C215 C216 C211 4(3)
C214 C215 C216 C219 176.9(18)
C212 C211 C216 C215 1(2)
N21 C211 C216 C215 -176.2(14)
C212 C211 C216 C219 -172.5(16)
N21 C211 C216 C219 11(2)
C23 N24 C241 C246 -93(2)
U1 N24 C241 C246 57(3)
C23 N24 C241 C242 89.9(19)
U1 N24 C241 C242 -120.2(18)
C246 C241 C242 C243 -2(3)
N24 C241 C242 C243 175.7(16)
C246 C241 C242 C247 177.5(17)
N24 C241 C242 C247 -5(2)
C241 C242 C243 C244 3(3)
C247 C242 C243 C244 -176.1(17)
C242 C243 C244 C245 0(3)
C242 C243 C244 C248 179.4(17)
C243 C244 C245 C246 -5(3)
C248 C244 C245 C246 175.5(17)
C242 C241 C246 C245 -3(3)
N24 C241 C246 C245 179.8(15)
C242 C241 C246 C249 -177.2(17)
N24 C241 C246 C249 5(3)
C244 C245 C246 C241 7(3)
C244 C245 C246 C249 -178.7(17)
